data_7211794
loop_
_publ_author_name
'Farnum, Gregory A.'
'Nettleman, Joseph H.'
'LaDuca, Robert L.'

_publ_section_title
;
 Structure and physical properties of substituted malonate divalent metal
 coordination polymers with dipyridylamine co-ligands: acentric chain,
 herringbone layer, and novel binodal network topologies
;
_journal_issue 3
_journal_name_full CrystEngComm
_journal_page_first 888
_journal_paper_doi 10.1039/b914746b
_journal_volume 12
_journal_year 2010
_chemical_formula_sum 'C40 H43 Cl2 Cu3 N9 O18'
_chemical_formula_weight 1199.36
_chemical_name_systematic
;
?
;
_space_group_IT_number 15
_symmetry_cell_setting monoclinic
_symmetry_space_group_name_Hall '-C 2yc'
_symmetry_space_group_name_H-M 'C 1 2/c 1'
_atom_sites_solution_hydrogens geom
_atom_sites_solution_primary direct
_atom_sites_solution_secondary difmap
_audit_creation_method SHELXL-97
_audit_update_record
;
2009-06-09 # Formatted by publCIF
;
_cell_angle_alpha 90.00
_cell_angle_beta 127.7640(10)
_cell_angle_gamma 90.00
_cell_formula_units_Z 4
_cell_length_a 29.090(4)
_cell_length_b 9.1837(11)
_cell_length_c 21.114(3)
_cell_measurement_temperature 173(2)
_cell_volume 4459.2(10)
_computing_structure_refinement 'SHELXL-97 (Sheldrick, 1997)'
_computing_structure_solution 'SHELXS-97 (Sheldrick, 1990)'
_diffrn_ambient_temperature 173(2)
_diffrn_measured_fraction_theta_full 0.999
_diffrn_measured_fraction_theta_max 0.931
_diffrn_radiation_monochromator graphite
_diffrn_radiation_source 'fine-focus sealed tube'
_diffrn_radiation_type MoK\a
_diffrn_radiation_wavelength 0.71073
_diffrn_reflns_av_R_equivalents 0.0367
_diffrn_reflns_av_sigmaI/netI 0.0328
_diffrn_reflns_limit_h_max 38
_diffrn_reflns_limit_h_min -36
_diffrn_reflns_limit_k_max 12
_diffrn_reflns_limit_k_min -12
_diffrn_reflns_limit_l_max 27
_diffrn_reflns_limit_l_min -27
_diffrn_reflns_number 24094
_diffrn_reflns_theta_full 25.00
_diffrn_reflns_theta_max 28.26
_diffrn_reflns_theta_min 1.77
_exptl_absorpt_coefficient_mu 1.627
_exptl_absorpt_correction_T_max 0.7457
_exptl_absorpt_correction_T_min 0.6590
_exptl_absorpt_correction_type multi-scan
_exptl_absorpt_process_details SADABS
_exptl_crystal_colour blue
_exptl_crystal_density_diffrn 1.781
_exptl_crystal_density_method 'not measured'
_exptl_crystal_description block
_exptl_crystal_F_000 2428
_exptl_crystal_size_max 0.60
_exptl_crystal_size_mid 0.35
_exptl_crystal_size_min 0.35
_refine_diff_density_max 0.837
_refine_diff_density_min -0.767
_refine_diff_density_rms 0.100
_refine_ls_extinction_method none
_refine_ls_goodness_of_fit_ref 1.087
_refine_ls_hydrogen_treatment mixed
_refine_ls_matrix_type full
_refine_ls_number_parameters 367
_refine_ls_number_reflns 5143
_refine_ls_number_restraints 2
_refine_ls_restrained_S_all 1.087
_refine_ls_R_factor_all 0.0531
_refine_ls_R_factor_gt 0.0396
_refine_ls_shift/su_max 0.000
_refine_ls_shift/su_mean 0.000
_refine_ls_structure_factor_coef Fsqd
_refine_ls_weighting_details 'calc w=1/[\s^2^(Fo^2^)+(0.0462P)^2^+16.5218P] where P=(Fo^2^+2Fc^2^)/3'
_refine_ls_weighting_scheme calc
_refine_ls_wR_factor_gt 0.0961
_refine_ls_wR_factor_ref 0.1025
_reflns_number_gt 4206
_reflns_number_total 5143
_reflns_threshold_expression >2sigma(I)
_cod_data_source_file b914746b.txt
_cod_data_source_block c2c
_cod_original_cell_volume 4459.1(10)
_cod_original_sg_symbol_H-M C2/c
_cod_database_code 7211794

loop_
_symmetry_equiv_pos_as_xyz
'x, y, z'
'-x, y, -z+1/2'
'x+1/2, y+1/2, z'
'-x+1/2, y+1/2, -z+1/2'
'-x, -y, -z'
'x, -y, z-1/2'
'-x+1/2, -y+1/2, -z'
'x+1/2, -y+1/2, z-1/2'

loop_
_atom_site_label
_atom_site_type_symbol
_atom_site_fract_x
_atom_site_fract_y
_atom_site_fract_z
_atom_site_U_iso_or_equiv
_atom_site_adp_type
_atom_site_occupancy
_atom_site_symmetry_multiplicity
_atom_site_calc_flag
_atom_site_refinement_flags
_atom_site_disorder_assembly
_atom_site_disorder_group
Cu1 Cu 0.250188(14) -0.21747(4) 0.28985(2) 0.01180(10) Uani 1 1 d . . .
Cu2 Cu 0.2500 -0.2500 0.5000 0.01128(12) Uani 1 2 d S . .
C1 C -0.12349(14) -0.2353(4) -0.0857(2) 0.0251(7) Uani 1 1 d . . .
H1 H -0.1314 -0.1447 -0.1101 0.030 Uiso 1 1 calc R . .
C2 C -0.06698(14) -0.2644(4) -0.0201(2) 0.0266(7) Uani 1 1 d . . .
H2 H -0.0380 -0.1948 -0.0009 0.032 Uiso 1 1 calc R . .
C3 C -0.05410(12) -0.4003(3) 0.01684(17) 0.0165(6) Uani 1 1 d . . .
C4 C -0.10060(12) -0.4967(3) -0.01357(17) 0.0168(6) Uani 1 1 d . . .
H4 H -0.0944 -0.5871 0.0104 0.020 Uiso 1 1 calc R . .
C5 C -0.15502(12) -0.4573(3) -0.07857(17) 0.0167(6) Uani 1 1 d . . .
H5 H -0.1852 -0.5231 -0.0978 0.020 Uiso 1 1 calc R . .
C8 C 0.05526(12) -0.3949(3) 0.12231(17) 0.0152(6) Uani 1 1 d . . .
C7 C 0.07056(13) -0.2700(3) 0.1020(2) 0.0244(7) Uani 1 1 d . . .
H7 H 0.0423 -0.2144 0.0579 0.029 Uiso 1 1 calc R . .
C9 C 0.10062(13) -0.4759(3) 0.18794(18) 0.0193(6) Uani 1 1 d . . .
H9 H 0.0926 -0.5629 0.2019 0.023 Uiso 1 1 calc R . .
C6 C 0.12821(14) -0.2295(3) 0.14792(19) 0.0229(7) Uani 1 1 d . . .
H6 H 0.1379 -0.1465 0.1332 0.028 Uiso 1 1 calc R . .
C11 C 0.34346(12) -0.0346(3) 0.59363(17) 0.0157(6) Uani 1 1 d . . .
H11 H 0.3120 0.0289 0.5682 0.019 Uiso 1 1 calc R . .
C12 C 0.39807(13) 0.0212(3) 0.65109(17) 0.0170(6) Uani 1 1 d . . .
H12 H 0.4029 0.1200 0.6631 0.020 Uiso 1 1 calc R . .
C13 C 0.44632(12) -0.0721(3) 0.69129(17) 0.0154(6) Uani 1 1 d . . .
C14 C 0.43638(13) -0.2174(3) 0.66673(18) 0.0174(6) Uani 1 1 d . . .
H14 H 0.4672 -0.2825 0.6894 0.021 Uiso 1 1 calc R . .
C15 C 0.37995(13) -0.2631(3) 0.60807(18) 0.0175(6) Uani 1 1 d . . .
H15 H 0.3741 -0.3603 0.5925 0.021 Uiso 1 1 calc R . .
C10 C 0.15647(13) -0.4265(3) 0.23107(18) 0.0189(6) Uani 1 1 d . . .
H10 H 0.1857 -0.4804 0.2751 0.023 Uiso 1 1 calc R . .
C51 C 0.21803(11) -0.0630(3) 0.38242(16) 0.0114(5) Uani 1 1 d . . .
C52 C 0.19441(12) 0.0769(3) 0.33197(17) 0.0144(6) Uani 1 1 d . . .
C53 C 0.21667(11) 0.1060(3) 0.28258(16) 0.0128(5) Uani 1 1 d . . .
C54 C 0.20642(19) 0.2068(3) 0.3852(2) 0.0310(8) Uani 1 1 d . . .
H54A H 0.1915 0.2938 0.3533 0.046 Uiso 1 1 calc R . .
H54B H 0.2476 0.2165 0.4262 0.046 Uiso 1 1 calc R . .
H54C H 0.1877 0.1919 0.4095 0.046 Uiso 1 1 calc R . .
C55 C 0.12753(13) 0.0531(4) 0.2695(2) 0.0268(7) Uani 1 1 d . . .
H55A H 0.1101 0.1375 0.2359 0.040 Uiso 1 1 calc R . .
H55B H 0.1112 0.0376 0.2970 0.040 Uiso 1 1 calc R . .
H55C H 0.1201 -0.0305 0.2372 0.040 Uiso 1 1 calc R . .
O1W O 0.2929(3) 0.4956(7) 0.4142(4) 0.138(2) Uani 1 1 d . . .
O1 O 0.22686(9) 0.2391(2) 0.27825(12) 0.0162(4) Uani 1 1 d . . .
O4 O 0.22954(8) -0.1778(2) 0.36231(12) 0.0146(4) Uani 1 1 d . . .
O3 O 0.22313(8) -0.0600(2) 0.44660(11) 0.0141(4) Uani 1 1 d . . .
O2 O 0.22074(9) 0.0063(2) 0.24648(12) 0.0154(4) Uani 1 1 d . . .
N1 N -0.16759(10) -0.3286(3) -0.11648(14) 0.0152(5) Uani 1 1 d . . .
N2 N -0.00010(11) -0.4512(3) 0.08190(16) 0.0209(5) Uani 1 1 d D . .
H2N H -0.0015(15) -0.538(3) 0.098(2) 0.025 Uiso 1 1 d D . .
N4 N 0.33304(10) -0.1761(3) 0.57211(14) 0.0139(5) Uani 1 1 d . . .
N5 N 0.5000 -0.0105(4) 0.7500 0.0185(7) Uani 1 2 d SD . .
H5N H 0.5000 0.085(2) 0.7500 0.022 Uiso 1 2 d SD . .
N3 N 0.17114(10) -0.3033(3) 0.21270(14) 0.0149(5) Uani 1 1 d . . .
Cl1 Cl 0.03492(4) 0.12941(9) 0.39273(5) 0.0303(2) Uani 1 1 d . . .
O5A O 0.0071(4) 0.2687(10) 0.3547(4) 0.0312(15) Uani 0.70 1 d P A 1
O6A O 0.0240(4) 0.0305(7) 0.3358(4) 0.066(2) Uani 0.70 1 d P A 1
O7A O 0.0103(3) 0.0753(7) 0.4302(4) 0.0633(16) Uani 0.70 1 d P A 1
O8A O 0.0942(3) 0.1554(8) 0.4544(4) 0.070(2) Uani 0.70 1 d P A 1
O5B O 0.0931(8) 0.1352(19) 0.4126(17) 0.113(10) Uani 0.30 1 d P A 2
O6B O 0.0064(7) -0.0014(15) 0.3530(12) 0.074(6) Uani 0.30 1 d P A 2
O7B O 0.0016(14) 0.251(3) 0.358(2) 0.100(12) Uani 0.30 1 d P A 2
O8B O 0.0485(13) 0.115(3) 0.4670(10) 0.129(10) Uani 0.30 1 d P A 2

loop_
_atom_site_aniso_label
_atom_site_aniso_U_11
_atom_site_aniso_U_22
_atom_site_aniso_U_33
_atom_site_aniso_U_23
_atom_site_aniso_U_13
_atom_site_aniso_U_12
Cu1 0.00801(17) 0.01250(17) 0.01262(17) -0.00240(12) 0.00516(14) -0.00037(12)
Cu2 0.0111(2) 0.0095(2) 0.0105(2) 0.00178(17) 0.0052(2) 0.00078(17)
C1 0.0181(16) 0.0230(16) 0.0261(17) 0.0075(13) 0.0094(14) 0.0003(12)
C2 0.0140(15) 0.0223(16) 0.0305(18) 0.0061(13) 0.0070(14) -0.0035(12)
C3 0.0097(13) 0.0228(15) 0.0139(14) 0.0000(11) 0.0056(12) -0.0007(11)
C4 0.0139(14) 0.0178(14) 0.0159(14) 0.0026(11) 0.0076(12) 0.0004(11)
C5 0.0115(14) 0.0189(14) 0.0182(14) -0.0011(11) 0.0084(12) -0.0022(11)
C8 0.0074(13) 0.0202(14) 0.0129(13) -0.0033(11) 0.0037(11) -0.0009(10)
C7 0.0139(15) 0.0219(16) 0.0236(16) 0.0064(13) 0.0045(14) 0.0008(12)
C9 0.0176(15) 0.0191(15) 0.0188(15) 0.0036(12) 0.0100(13) -0.0019(11)
C6 0.0175(15) 0.0179(15) 0.0240(16) 0.0039(12) 0.0079(14) -0.0012(12)
C11 0.0150(14) 0.0154(14) 0.0150(14) 0.0014(11) 0.0082(12) 0.0038(11)
C12 0.0187(15) 0.0117(13) 0.0172(14) -0.0003(11) 0.0093(13) 0.0009(11)
C13 0.0122(13) 0.0184(14) 0.0128(13) 0.0016(11) 0.0063(12) 0.0006(11)
C14 0.0155(14) 0.0147(14) 0.0206(15) 0.0002(11) 0.0103(13) 0.0031(11)
C15 0.0170(14) 0.0128(13) 0.0220(15) -0.0024(11) 0.0115(13) 0.0001(11)
C10 0.0133(14) 0.0215(15) 0.0153(14) 0.0023(11) 0.0054(12) -0.0007(11)
C51 0.0055(12) 0.0127(13) 0.0121(13) 0.0018(10) 0.0034(11) -0.0012(9)
C52 0.0160(14) 0.0138(13) 0.0166(14) 0.0046(11) 0.0116(12) 0.0045(10)
C53 0.0050(12) 0.0180(14) 0.0112(13) 0.0032(10) 0.0028(11) 0.0020(10)
C54 0.062(3) 0.0146(15) 0.036(2) 0.0060(13) 0.040(2) 0.0098(15)
C55 0.0138(15) 0.0380(19) 0.0296(18) 0.0180(15) 0.0139(14) 0.0114(13)
O1W 0.147(6) 0.125(5) 0.142(5) -0.005(4) 0.088(5) -0.017(4)
O1 0.0185(10) 0.0121(10) 0.0214(11) 0.0035(8) 0.0139(9) 0.0005(8)
O4 0.0160(10) 0.0129(10) 0.0165(10) 0.0023(8) 0.0108(9) 0.0019(8)
O3 0.0135(10) 0.0155(10) 0.0110(9) 0.0029(7) 0.0064(8) 0.0028(8)
O2 0.0155(10) 0.0165(10) 0.0158(10) 0.0006(8) 0.0103(9) 0.0009(8)
N1 0.0106(11) 0.0189(12) 0.0148(12) 0.0002(9) 0.0071(10) -0.0007(9)
N2 0.0116(12) 0.0221(13) 0.0196(13) 0.0043(10) 0.0047(11) -0.0014(10)
N4 0.0138(12) 0.0147(12) 0.0139(11) 0.0013(9) 0.0089(10) 0.0008(9)
N5 0.0141(17) 0.0114(16) 0.0215(18) 0.000 0.0066(16) 0.000
N3 0.0116(11) 0.0145(12) 0.0163(12) -0.0014(9) 0.0073(10) -0.0017(9)
Cl1 0.0333(5) 0.0194(4) 0.0323(4) -0.0044(3) 0.0170(4) 0.0028(3)
O5A 0.035(4) 0.016(3) 0.037(3) 0.003(2) 0.019(3) 0.005(2)
O6A 0.101(6) 0.044(4) 0.046(3) -0.007(3) 0.040(4) 0.030(4)
O7A 0.090(5) 0.055(3) 0.059(4) 0.006(3) 0.053(4) 0.000(3)
O8A 0.028(3) 0.056(3) 0.081(5) -0.009(3) 0.010(3) 0.011(3)
O5B 0.083(12) 0.050(10) 0.27(3) 0.044(14) 0.144(19) 0.027(8)
O6B 0.053(8) 0.015(6) 0.108(15) -0.023(7) 0.026(9) -0.006(5)
O7B 0.048(12) 0.015(8) 0.17(2) -0.008(11) 0.034(14) -0.001(7)
O8B 0.21(3) 0.115(17) 0.045(10) -0.001(10) 0.070(14) 0.027(18)

loop_
_atom_type_symbol
_atom_type_description
_atom_type_scat_dispersion_real
_atom_type_scat_dispersion_imag
_atom_type_scat_source
C C 0.0033 0.0016 'International Tables Vol C Tables 4.2.6.8 and 6.1.1.4'
H H 0.0000 0.0000 'International Tables Vol C Tables 4.2.6.8 and 6.1.1.4'
N N 0.0061 0.0033 'International Tables Vol C Tables 4.2.6.8 and 6.1.1.4'
O O 0.0106 0.0060 'International Tables Vol C Tables 4.2.6.8 and 6.1.1.4'
Cl Cl 0.1484 0.1585 'International Tables Vol C Tables 4.2.6.8 and 6.1.1.4'
Cu Cu 0.3201 1.2651 'International Tables Vol C Tables 4.2.6.8 and 6.1.1.4'

loop_
_geom_angle_atom_site_label_1
_geom_angle_atom_site_label_2
_geom_angle_atom_site_label_3
_geom_angle
_geom_angle_site_symmetry_1
_geom_angle_site_symmetry_3
O1 Cu1 O4 177.79(8) 4_545 .
O1 Cu1 N3 93.48(9) 4_545 .
O4 Cu1 N3 87.73(9) . .
O1 Cu1 N1 91.72(9) 4_545 8_546
O4 Cu1 N1 86.70(9) . 8_546
N3 Cu1 N1 166.41(10) . 8_546
O1 Cu1 O2 96.06(8) 4_545 .
O4 Cu1 O2 85.69(8) . .
N3 Cu1 O2 93.95(9) . .
N1 Cu1 O2 97.98(9) 8_546 .
O3 Cu2 O3 180.0 7_546 .
O3 Cu2 N4 89.68(9) 7_546 .
O3 Cu2 N4 90.33(9) . .
O3 Cu2 N4 90.32(9) 7_546 7_546
O3 Cu2 N4 89.67(9) . 7_546
N4 Cu2 N4 179.997(1) . 7_546
N1 C1 C2 124.3(3) . .
C1 C2 C3 118.7(3) . .
N2 C3 C2 127.4(3) . .
N2 C3 C4 115.5(3) . .
C2 C3 C4 117.1(3) . .
C5 C4 C3 119.5(3) . .
N1 C5 C4 123.8(3) . .
N2 C8 C7 126.2(3) . .
N2 C8 C9 116.5(3) . .
C7 C8 C9 117.2(3) . .
C6 C7 C8 119.1(3) . .
C10 C9 C8 119.8(3) . .
N3 C6 C7 123.7(3) . .
N4 C11 C12 123.7(3) . .
C11 C12 C13 119.5(3) . .
N5 C13 C14 125.9(3) . .
N5 C13 C12 116.9(3) . .
C14 C13 C12 117.2(3) . .
C15 C14 C13 119.0(3) . .
N4 C15 C14 124.2(3) . .
N3 C10 C9 123.0(3) . .
O4 C51 O3 119.9(2) . .
O4 C51 C52 124.5(2) . .
O3 C51 C52 115.6(2) . .
C54 C52 C51 109.9(2) . .
C54 C52 C53 111.0(2) . .
C51 C52 C53 114.6(2) . .
C54 C52 C55 109.7(3) . .
C51 C52 C55 105.4(2) . .
C53 C52 C55 105.9(2) . .
O2 C53 O1 123.3(3) . .
O2 C53 C52 121.4(2) . .
O1 C53 C52 115.2(2) . .
C53 O1 Cu1 116.51(18) . 4
C51 O4 Cu1 133.01(18) . .
C51 O3 Cu2 109.80(17) . .
C53 O2 Cu1 126.34(18) . .
C1 N1 C5 116.4(3) . .
C1 N1 Cu1 123.7(2) . 8_445
C5 N1 Cu1 119.83(19) . 8_445
C8 N2 C3 132.1(3) . .
C15 N4 C11 116.2(2) . .
C15 N4 Cu2 123.7(2) . .
C11 N4 Cu2 119.64(19) . .
C13 N5 C13 131.8(4) . 2_656
C6 N3 C10 117.2(3) . .
C6 N3 Cu1 121.5(2) . .
C10 N3 Cu1 120.5(2) . .
O7B Cl1 O8B 107.7(17) . .
O7B Cl1 O6A 111.5(14) . .
O8B Cl1 O6A 133.1(10) . .
O7B Cl1 O8A 115.1(14) . .
O8B Cl1 O8A 68.1(13) . .
O6A Cl1 O8A 114.6(4) . .
O7B Cl1 O6B 114.5(15) . .
O8B Cl1 O6B 104.3(14) . .
O6A Cl1 O6B 35.2(7) . .
O8A Cl1 O6B 129.7(7) . .
O7B Cl1 O7A 98.2(14) . .
O8B Cl1 O7A 39.5(12) . .
O6A Cl1 O7A 109.0(4) . .
O8A Cl1 O7A 106.8(4) . .
O6B Cl1 O7A 73.9(8) . .
O7B Cl1 O5A 10.3(17) . .
O8B Cl1 O5A 113.0(10) . .
O6A Cl1 O5A 110.0(4) . .
O8A Cl1 O5A 108.2(5) . .
O6B Cl1 O5A 119.5(8) . .
O7A Cl1 O5A 108.0(4) . .
O7B Cl1 O5B 116.2(15) . .
O8B Cl1 O5B 101.7(16) . .
O6A Cl1 O5B 83.3(10) . .
O8A Cl1 O5B 35.6(10) . .
O6B Cl1 O5B 110.9(11) . .
O7A Cl1 O5B 136.5(10) . .
O5A Cl1 O5B 106.1(8) . .

loop_
_geom_bond_atom_site_label_1
_geom_bond_atom_site_label_2
_geom_bond_distance
_geom_bond_site_symmetry_2
Cu1 O1 1.962(2) 4_545
Cu1 O4 1.9900(19) .
Cu1 N3 1.993(2) .
Cu1 N1 2.004(2) 8_546
Cu1 O2 2.199(2) .
Cu2 O3 1.9617(19) 7_546
Cu2 O3 1.9617(19) .
Cu2 N4 2.027(2) .
Cu2 N4 2.027(2) 7_546
C1 N1 1.334(4) .
C1 C2 1.379(4) .
C2 C3 1.396(4) .
C3 N2 1.389(4) .
C3 C4 1.401(4) .
C4 C5 1.364(4) .
C5 N1 1.346(4) .
C8 N2 1.380(4) .
C8 C7 1.390(4) .
C8 C9 1.405(4) .
C7 C6 1.378(4) .
C9 C10 1.364(4) .
C6 N3 1.340(4) .
C11 N4 1.348(4) .
C11 C12 1.377(4) .
C12 C13 1.402(4) .
C13 N5 1.387(3) .
C13 C14 1.396(4) .
C14 C15 1.384(4) .
C15 N4 1.345(4) .
C10 N3 1.348(4) .
C51 O4 1.256(3) .
C51 O3 1.270(3) .
C51 C52 1.537(4) .
C52 C54 1.525(4) .
C52 C53 1.551(4) .
C52 C55 1.559(4) .
C53 O2 1.243(3) .
C53 O1 1.274(3) .
O1 Cu1 1.961(2) 4
N1 Cu1 2.004(2) 8_445
N5 C13 1.387(3) 2_656
Cl1 O7B 1.36(3) .
Cl1 O8B 1.370(17) .
Cl1 O6A 1.380(6) .
Cl1 O8A 1.406(6) .
Cl1 O6B 1.409(13) .
Cl1 O7A 1.443(6) .
Cl1 O5A 1.463(9) .
Cl1 O5B 1.473(14) .

loop_
_geom_hbond_atom_site_label_D
_geom_hbond_atom_site_label_H
_geom_hbond_atom_site_label_A
_geom_hbond_distance_DH
_geom_hbond_distance_HA
_geom_hbond_distance_DA
_geom_hbond_angle_DHA
_geom_hbond_site_symmetry_A
N2 H2N O5A 0.876(18) 2.09(2) 2.964(9) 173(3) 2_545
N2 H2N O7B 0.876(18) 2.15(4) 3.02(3) 178(4) 2_545
N5 H5N O5A 0.88(2) 2.484(13) 3.049(9) 122.7(4) 8_556
N5 H5N O5A 0.88(2) 2.484(13) 3.049(9) 122.7(4) 7_556

loop_
_geom_torsion_atom_site_label_1
_geom_torsion_atom_site_label_2
_geom_torsion_atom_site_label_3
_geom_torsion_atom_site_label_4
_geom_torsion
_geom_torsion_site_symmetry_1
_geom_torsion_site_symmetry_4
N1 C1 C2 C3 0.6(6) . .
C1 C2 C3 N2 178.5(3) . .
C1 C2 C3 C4 -2.7(5) . .
N2 C3 C4 C5 -178.5(3) . .
C2 C3 C4 C5 2.5(4) . .
C3 C4 C5 N1 -0.2(5) . .
N2 C8 C7 C6 -178.9(3) . .
C9 C8 C7 C6 -2.1(5) . .
N2 C8 C9 C10 -179.6(3) . .
C7 C8 C9 C10 3.4(4) . .
C8 C7 C6 N3 -0.9(5) . .
N4 C11 C12 C13 -0.9(4) . .
C11 C12 C13 N5 -178.4(2) . .
C11 C12 C13 C14 3.9(4) . .
N5 C13 C14 C15 178.9(2) . .
C12 C13 C14 C15 -3.5(4) . .
C13 C14 C15 N4 0.2(5) . .
C8 C9 C10 N3 -1.7(5) . .
O4 C51 C52 C54 -159.2(3) . .
O3 C51 C52 C54 24.1(3) . .
O4 C51 C52 C53 -33.4(4) . .
O3 C51 C52 C53 149.9(2) . .
O4 C51 C52 C55 82.7(3) . .
O3 C51 C52 C55 -94.0(3) . .
C54 C52 C53 O2 167.0(3) . .
C51 C52 C53 O2 41.8(4) . .
C55 C52 C53 O2 -74.0(3) . .
C54 C52 C53 O1 -16.9(3) . .
C51 C52 C53 O1 -142.2(2) . .
C55 C52 C53 O1 102.1(3) . .
O2 C53 O1 Cu1 0.1(3) . 4
C52 C53 O1 Cu1 -175.82(17) . 4
O3 C51 O4 Cu1 -158.91(19) . .
C52 C51 O4 Cu1 24.5(4) . .
O1 Cu1 O4 C51 129(2) 4_545 .
N3 Cu1 O4 C51 -107.7(3) . .
N1 Cu1 O4 C51 84.7(3) 8_546 .
O2 Cu1 O4 C51 -13.6(2) . .
O4 C51 O3 Cu2 0.3(3) . .
C52 C51 O3 Cu2 177.19(17) . .
O3 Cu2 O3 C51 -152(4) 7_546 .
N4 Cu2 O3 C51 96.94(18) . .
N4 Cu2 O3 C51 -83.06(18) 7_546 .
O1 C53 O2 Cu1 145.2(2) . .
C52 C53 O2 Cu1 -39.1(3) . .
O1 Cu1 O2 C53 -157.5(2) 4_545 .
O4 Cu1 O2 C53 21.2(2) . .
N3 Cu1 O2 C53 108.6(2) . .
N1 Cu1 O2 C53 -64.9(2) 8_546 .
C2 C1 N1 C5 1.7(5) . .
C2 C1 N1 Cu1 178.4(3) . 8_445
C4 C5 N1 C1 -1.9(4) . .
C4 C5 N1 Cu1 -178.8(2) . 8_445
C7 C8 N2 C3 -4.7(5) . .
C9 C8 N2 C3 178.6(3) . .
C2 C3 N2 C8 -8.1(6) . .
C4 C3 N2 C8 173.0(3) . .
C14 C15 N4 C11 2.8(4) . .
C14 C15 N4 Cu2 -169.6(2) . .
C12 C11 N4 C15 -2.5(4) . .
C12 C11 N4 Cu2 170.3(2) . .
O3 Cu2 N4 C15 24.0(2) 7_546 .
O3 Cu2 N4 C15 -156.0(2) . .
N4 Cu2 N4 C15 120(4) 7_546 .
O3 Cu2 N4 C11 -148.1(2) 7_546 .
O3 Cu2 N4 C11 31.9(2) . .
N4 Cu2 N4 C11 -52(4) 7_546 .
C14 C13 N5 C13 -14.4(2) . 2_656
C12 C13 N5 C13 168.1(3) . 2_656
C7 C6 N3 C10 2.6(5) . .
C7 C6 N3 Cu1 -166.4(3) . .
C9 C10 N3 C6 -1.3(4) . .
C9 C10 N3 Cu1 167.8(2) . .
O1 Cu1 N3 C6 -79.6(2) 4_545 .
O4 Cu1 N3 C6 102.3(2) . .
N1 Cu1 N3 C6 168.1(4) 8_546 .
O2 Cu1 N3 C6 16.8(2) . .
O1 Cu1 N3 C10 111.8(2) 4_545 .
O4 Cu1 N3 C10 -66.4(2) . .
N1 Cu1 N3 C10 -0.5(6) 8_546 .
O2 Cu1 N3 C10 -151.9(2) . .
